data_9004249
loop_
_publ_author_name
'Ridkosil, T.'
'Srein, V.'
'Fabry, J.'
'Hybler, J.'
'Maximov, B. A.'

_publ_section_title
;
 Mrazekite, Bi2Cu3(OH)2O2(PO4)2.2H2O, a new mineral species
 and its crystal structure
;
_journal_name_full 'The Canadian Mineralogist'
_journal_page_first 215
_journal_page_last 224
_journal_volume 30
_journal_year 1992
_chemical_formula_sum 'Bi2 Cu3 H6 O14 P2'
_chemical_name_mineral Mrazekite
_space_group_IT_number 12
_symmetry_space_group_name_Hall '-C 2y'
_symmetry_space_group_name_H-M 'C 1 2/m 1'
_cell_angle_alpha 90
_cell_angle_beta 122.71
_cell_angle_gamma 90
_cell_formula_units_Z 2
_cell_length_a 12.359
_cell_length_b 6.331
_cell_length_c 9.060
_cell_volume 596.479
_database_code_amcsd 0005275
_exptl_crystal_density_diffrn 5.014
_cod_original_formula_sum 'Bi2 Cu3 P2 O14 H6'
_cod_database_code 9004249

loop_
_space_group_symop_operation_xyz
x,y,z
1/2+x,1/2+y,z
x,-y,z
1/2+x,1/2-y,z
-x,y,-z
1/2-x,1/2+y,-z
-x,-y,-z
1/2-x,1/2-y,-z

loop_
_atom_site_label
_atom_site_fract_x
_atom_site_fract_y
_atom_site_fract_z
_atom_site_U_iso_or_equiv
_atom_site_type_symbol
_atom_site_attached_hydrogens
Bi 0.15950 0.00000 0.09070 0.01950 Bi 0
Cu1 0.00000 0.50000 0.00000 0.01520 Cu 0
Cu2 0.25000 0.25000 0.50000 0.02216 Cu 0
P 0.30610 0.50000 0.25220 0.01393 P 0
O1 0.16390 0.00000 0.36070 0.02406 O 0
O-H2 0.08560 0.00000 -0.21460 0.02533 O 1
O3 0.18050 0.50000 0.06910 0.02786 O 0
O4 0.00000 0.20700 0.00000 0.02786 O 0
O5 0.31530 0.30280 0.35260 0.04179 O 0
Wat6 0.03660 0.50000 0.32480 0.03926 O 2

loop_
_cod_changelog_entry_id
_cod_changelog_entry_author
_cod_changelog_entry_date
_cod_changelog_entry_text
1
;cod-tools version 3.8.0
Id: cif_guess_AMCSD_atom_types 9574 2023-05-10 09:00:05Z saulius
;
2023-05-10T18:48:45+03:00
;Derived atom types and hydrogen counts
from atom names that follow the AMCSD naming convention
(Wat == water, O-H == hydroxyl).
;

loop_
_cod_related_entry_id
_cod_related_entry_database
_cod_related_entry_code
1 AMCSD 0005275
